data_1555386
loop_
_publ_author_name
'Chingle, Ramesh'
'Lubell, William D.'

_publ_section_title
;
 Azopeptides: Synthesis and Pericyclic Chemistry.
;
_journal_issue 21
_journal_name_full 'Organic letters'
_journal_page_first 5400
_journal_page_last 5403
_journal_paper_doi 10.1021/acs.orglett.5b02723
_journal_volume 17
_journal_year 2015
_chemical_formula_moiety 'C25 H24 N4 O4'
_chemical_formula_sum 'C25 H24 N4 O4'
_chemical_formula_weight 444.48
_space_group_crystal_system orthorhombic
_space_group_IT_number 33
_space_group_name_Hall 'P 2c -2n'
_space_group_name_H-M_alt 'P n a 21'
_atom_sites_solution_hydrogens mixed
_atom_sites_solution_primary direct
_audit_creation_date 2015-07-22
_audit_creation_method
;
Olex2 1.2
(compiled 2015.01.26 svn.r3150 for OlexSys, GUI svn.r4998)
;
_cell_angle_alpha 90
_cell_angle_beta 90
_cell_angle_gamma 90
_cell_formula_units_Z 4
_cell_length_a 8.7914(4)
_cell_length_b 22.2498(11)
_cell_length_c 11.9566(5)
_cell_measurement_reflns_used 9415
_cell_measurement_temperature 105
_cell_measurement_theta_max 60.486
_cell_measurement_theta_min 3.458
_cell_volume 2338.79(19)
_computing_cell_refinement 'SAINT v8.34A (Bruker, 2013)'
_computing_data_collection
;
APEX 2 (2013) Bruker AXS Inc., Madison, WI 53719-1173.
;
_computing_data_reduction 'SAINT v8.34A (Bruker, 2013)'
_computing_molecular_graphics 'Olex2 (Dolomanov et al., 2009)'
_computing_publication_material 'Olex2 (Dolomanov et al., 2009)'
_computing_structure_refinement 'XL (Sheldrick, 2008)'
_computing_structure_solution 'XT (Sheldrick, 2015)'
_diffrn_ambient_temperature 105
_diffrn_detector 'CMOS Area detector'
_diffrn_detector_area_resol_mean 10.24
_diffrn_detector_type 'Bruker Photon 100 CMOS Detector'
_diffrn_measured_fraction_theta_full 0.999
_diffrn_measured_fraction_theta_max 0.997
_diffrn_measurement_device 'k-geometry diffractometer'
_diffrn_measurement_device_type 'Bruker Venture Metaljet'
_diffrn_measurement_method '\w and \f scans'
_diffrn_radiation_collimation 'Focusing mirrors'
_diffrn_radiation_monochromator 'Helios MX Mirror Optics'
_diffrn_radiation_probe x-ray
_diffrn_radiation_type GaK\a
_diffrn_radiation_wavelength 1.34139
_diffrn_reflns_av_R_equivalents 0.0540
_diffrn_reflns_av_unetI/netI 0.0384
_diffrn_reflns_Laue_measured_fraction_full 0.999
_diffrn_reflns_Laue_measured_fraction_max 0.997
_diffrn_reflns_limit_h_max 11
_diffrn_reflns_limit_h_min -10
_diffrn_reflns_limit_k_max 26
_diffrn_reflns_limit_k_min -28
_diffrn_reflns_limit_l_max 15
_diffrn_reflns_limit_l_min -15
_diffrn_reflns_number 36324
_diffrn_reflns_point_group_measured_fraction_full 0.998
_diffrn_reflns_point_group_measured_fraction_max 0.991
_diffrn_reflns_theta_full 53.594
_diffrn_reflns_theta_max 60.674
_diffrn_reflns_theta_min 3.456
_diffrn_source 'Metal Jet'
_diffrn_source_target Ga
_diffrn_source_type 'Gallium Liquid Metal Jet Source'
_exptl_absorpt_coefficient_mu 0.458
_exptl_absorpt_correction_T_max 0.7519
_exptl_absorpt_correction_T_min 0.5347
_exptl_absorpt_correction_type multi-scan
_exptl_absorpt_process_details
;
SADABS-2014/5 (Bruker,2014/5) was used for absorption correction.
wR2(int) was 0.1412 before and 0.0674 after correction.
The Ratio of minimum to maximum transmission is 0.7111.
The \l/2 correction factor is 0.00150.
;
_exptl_crystal_colour Colorless
_exptl_crystal_colour_primary Colorless
_exptl_crystal_density_diffrn 1.262
_exptl_crystal_description PLATE
_exptl_crystal_F_000 936
_exptl_crystal_size_max 0.24
_exptl_crystal_size_mid 0.2
_exptl_crystal_size_min 0.04
_refine_diff_density_max 0.240
_refine_diff_density_min -0.176
_refine_diff_density_rms 0.043
_refine_ls_abs_structure_details
;
 Flack x determined using 1943 quotients [(I+)-(I-)]/[(I+)+(I-)]
 (Parsons, Flack and Wagner, Acta Cryst. B69 (2013) 249-259).
;
_refine_ls_abs_structure_Flack 0.08(9)
_refine_ls_extinction_method none
_refine_ls_goodness_of_fit_ref 1.050
_refine_ls_hydrogen_treatment mixed
_refine_ls_matrix_type full
_refine_ls_number_parameters 300
_refine_ls_number_reflns 5333
_refine_ls_number_restraints 1
_refine_ls_restrained_S_all 1.050
_refine_ls_R_factor_all 0.0490
_refine_ls_R_factor_gt 0.0388
_refine_ls_shift/su_max 0.000
_refine_ls_shift/su_mean 0.000
_refine_ls_structure_factor_coef Fsqd
_refine_ls_weighting_details 'w=1/[\s^2^(Fo^2^)+(0.0500P)^2^+0.3645P] where P=(Fo^2^+2Fc^2^)/3'
_refine_ls_weighting_scheme calc
_refine_ls_wR_factor_gt 0.0922
_refine_ls_wR_factor_ref 0.0979
_reflns_Friedel_coverage 0.897
_reflns_Friedel_fraction_full 0.997
_reflns_Friedel_fraction_max 0.985
_reflns_number_gt 4612
_reflns_number_total 5333
_reflns_threshold_expression 'I > 2\s(I)'
_cod_data_source_file ol5b02723_si_002.cif
_cod_data_source_block lube96
_cod_depositor_comments
;
The following automatic conversions were performed:

data item '_diffrn_radiation_probe' value 'X-ray' was changed to
'x-ray' in accordance with the
/home/saulius/struct/COD-crude-data/automatic-downloads/DataCite-retrospective/ACS/depositions/lib/dictionaries/cif_core.dic
dictionary named 'cif_core.dic' version 2.4.2 last updated on
2011-04-26.

Automatic conversion script
Id: cif_fix_values 6909 2019-04-08 15:41:33Z antanas 
;
_cod_database_code 1555386
_shelx_space_group_comment
;
The symmetry employed for this shelxl refinement is uniquely defined
by the following loop, which should always be used as a source of
symmetry information in preference to the above space-group names.
They are only intended as comments.
;
_shelx_estimated_absorpt_t_max 0.982
_shelx_estimated_absorpt_t_min 0.898
_olex2_refinement_description
;
1. Fixed Uiso
 At 1.2 times of:
  All C(H) groups, All C(H,H) groups
 At 1.5 times of:
  All C(H,H,H) groups
2.a Riding coordinates:
 N1(H1)
2.b Ternary CH refined with riding coordinates:
 C1(H1A)
2.c Secondary CH2 refined with riding coordinates:
 C3(H3A,H3B), C7(H7A,H7B)
2.d Aromatic/amide H refined with riding coordinates:
 C9(H9), C10(H10), C11(H11), C12(H12), C13(H13), C15(H15), C16(H16), C17(H17),
 C18(H18), C19(H19), C21(H21), C22(H22), C23(H23), C24(H24), C25(H25)
2.e Idealised Me refined as rotating group:
 C4(H4A,H4B,H4C)
;
_shelx_shelxl_version_number 2014/7
_olex2_submission_special_instructions 'No special instructions were received'

loop_
_space_group_symop_operation_xyz
'x, y, z'
'-x, -y, z+1/2'
'x+1/2, -y+1/2, z'
'-x+1/2, y+1/2, z+1/2'

loop_
_atom_site_label
_atom_site_type_symbol
_atom_site_fract_x
_atom_site_fract_y
_atom_site_fract_z
_atom_site_U_iso_or_equiv
_atom_site_adp_type
_atom_site_occupancy
_atom_site_site_symmetry_order
_atom_site_calc_flag
_atom_site_refinement_flags_posn
O1 O 0.43685(16) 0.28821(7) 0.43033(12) 0.0288(3) Uani 1 1 d .
O2 O 0.4059(2) 0.34494(9) 0.12919(13) 0.0429(4) Uani 1 1 d .
O3 O 0.4268(3) 0.51853(9) 0.31937(18) 0.0573(6) Uani 1 1 d .
O4 O 0.38270(19) 0.46626(7) 0.47776(14) 0.0366(4) Uani 1 1 d .
N1 N 0.63824(19) 0.23771(8) 0.50133(14) 0.0267(4) Uani 1 1 d .
H1 H 0.7359 0.2299 0.4945 0.046(8) Uiso 1 1 d R
N2 N 0.5953(2) 0.30182(9) 0.23160(15) 0.0295(4) Uani 1 1 d .
N3 N 0.5105(2) 0.39843(9) 0.27713(15) 0.0323(4) Uani 1 1 d .
N4 N 0.3867(2) 0.41623(9) 0.31303(17) 0.0343(5) Uani 1 1 d .
C1 C 0.5522(2) 0.20964(11) 0.59285(18) 0.0277(5) Uani 1 1 d .
H1A H 0.4779 0.2399 0.6218 0.033 Uiso 1 1 calc R
C2 C 0.5725(2) 0.27445(10) 0.42882(17) 0.0245(4) Uani 1 1 d .
C3 C 0.6750(2) 0.30078(11) 0.33802(17) 0.0279(5) Uani 1 1 d .
H3A H 0.7053 0.3421 0.3589 0.034 Uiso 1 1 calc R
H3B H 0.7684 0.2762 0.3311 0.034 Uiso 1 1 calc R
C4 C 0.5868(3) 0.24522(13) 0.1708(2) 0.0411(6) Uani 1 1 d .
H4A H 0.6889 0.2279 0.1642 0.062 Uiso 1 1 calc GR
H4B H 0.5451 0.2524 0.0960 0.062 Uiso 1 1 calc GR
H4C H 0.5206 0.2172 0.2113 0.062 Uiso 1 1 calc GR
C5 C 0.4941(3) 0.34485(11) 0.20702(19) 0.0309(5) Uani 1 1 d .
C6 C 0.4043(3) 0.47315(11) 0.3701(2) 0.0352(5) Uani 1 1 d .
C7 C 0.3871(3) 0.52164(12) 0.5458(2) 0.0441(6) Uani 1 1 d .
H7A H 0.4637 0.5496 0.5145 0.053 Uiso 1 1 calc R
H7B H 0.4179 0.5116 0.6232 0.053 Uiso 1 1 calc R
C8 C 0.2347(3) 0.55166(12) 0.5474(2) 0.0433(6) Uani 1 1 d .
C9 C 0.1946(4) 0.59307(15) 0.4656(4) 0.0694(10) Uani 1 1 d .
H9 H 0.2661 0.6040 0.4097 0.083 Uiso 1 1 calc R
C10 C 0.0506(4) 0.61845(17) 0.4653(4) 0.0760(11) Uani 1 1 d .
H10 H 0.0230 0.6460 0.4080 0.091 Uiso 1 1 calc R
C11 C -0.0519(4) 0.60404(15) 0.5472(3) 0.0597(9) Uani 1 1 d .
H11 H -0.1502 0.6218 0.5470 0.072 Uiso 1 1 calc R
C12 C -0.0130(4) 0.56408(19) 0.6293(3) 0.0677(10) Uani 1 1 d .
H12 H -0.0837 0.5544 0.6866 0.081 Uiso 1 1 calc R
C13 C 0.1312(4) 0.53749(17) 0.6285(2) 0.0598(8) Uani 1 1 d .
H13 H 0.1574 0.5093 0.6850 0.072 Uiso 1 1 calc R
C14 C 0.6616(3) 0.19434(11) 0.68705(17) 0.0295(5) Uani 1 1 d .
C15 C 0.6674(3) 0.22988(13) 0.78232(19) 0.0391(6) Uani 1 1 d .
H15 H 0.6029 0.2639 0.7888 0.047 Uiso 1 1 calc R
C16 C 0.7682(3) 0.21561(16) 0.8688(2) 0.0516(8) Uani 1 1 d .
H16 H 0.7717 0.2400 0.9339 0.062 Uiso 1 1 calc R
C17 C 0.8615(3) 0.16688(16) 0.8603(2) 0.0511(8) Uani 1 1 d .
H17 H 0.9282 0.1569 0.9200 0.061 Uiso 1 1 calc R
C18 C 0.8587(4) 0.13197(15) 0.7646(3) 0.0532(7) Uani 1 1 d .
H18 H 0.9252 0.0985 0.7579 0.064 Uiso 1 1 calc R
C19 C 0.7590(3) 0.14563(13) 0.6783(2) 0.0427(6) Uani 1 1 d .
H19 H 0.7576 0.1214 0.6129 0.051 Uiso 1 1 calc R
C20 C 0.4628(2) 0.15499(10) 0.55306(18) 0.0297(5) Uani 1 1 d .
C21 C 0.3313(3) 0.13860(12) 0.6111(2) 0.0389(6) Uani 1 1 d .
H21 H 0.2972 0.1624 0.6721 0.047 Uiso 1 1 calc R
C22 C 0.2503(3) 0.08776(14) 0.5803(2) 0.0489(7) Uani 1 1 d .
H22 H 0.1604 0.0772 0.6198 0.059 Uiso 1 1 calc R
C23 C 0.2991(3) 0.05239(14) 0.4928(3) 0.0505(7) Uani 1 1 d .
H23 H 0.2432 0.0176 0.4720 0.061 Uiso 1 1 calc R
C24 C 0.4294(3) 0.06779(13) 0.4356(2) 0.0453(6) Uani 1 1 d .
H24 H 0.4642 0.0432 0.3758 0.054 Uiso 1 1 calc R
C25 C 0.5101(3) 0.11904(12) 0.46480(19) 0.0362(5) Uani 1 1 d .
H25 H 0.5988 0.1296 0.4239 0.043 Uiso 1 1 calc R

loop_
_atom_site_aniso_label
_atom_site_aniso_U_11
_atom_site_aniso_U_22
_atom_site_aniso_U_33
_atom_site_aniso_U_23
_atom_site_aniso_U_13
_atom_site_aniso_U_12
O1 0.0182(7) 0.0460(9) 0.0222(7) 0.0052(7) 0.0004(6) 0.0008(6)
O2 0.0422(10) 0.0650(12) 0.0214(8) 0.0003(8) -0.0112(7) 0.0068(8)
O3 0.0805(16) 0.0420(11) 0.0494(11) 0.0102(9) 0.0048(11) -0.0049(10)
O4 0.0402(9) 0.0398(9) 0.0299(9) -0.0013(7) -0.0002(7) 0.0062(7)
N1 0.0163(8) 0.0459(11) 0.0179(8) 0.0060(8) 0.0012(7) 0.0006(7)
N2 0.0257(9) 0.0469(11) 0.0159(8) 0.0024(8) 0.0004(7) 0.0021(8)
N3 0.0303(10) 0.0442(11) 0.0223(9) 0.0076(8) -0.0013(8) 0.0011(9)
N4 0.0335(11) 0.0440(12) 0.0254(10) 0.0024(9) 0.0008(8) 0.0004(9)
C1 0.0225(10) 0.0431(12) 0.0174(9) 0.0057(9) 0.0040(8) 0.0028(9)
C2 0.0204(10) 0.0367(11) 0.0164(9) 0.0007(9) -0.0013(8) -0.0023(8)
C3 0.0193(10) 0.0451(12) 0.0194(10) 0.0061(9) -0.0020(8) -0.0002(9)
C4 0.0393(14) 0.0570(15) 0.0271(11) -0.0095(12) 0.0026(10) 0.0072(12)
C5 0.0273(11) 0.0489(13) 0.0165(9) 0.0058(9) 0.0008(8) 0.0005(10)
C6 0.0325(12) 0.0402(13) 0.0330(12) 0.0043(10) -0.0019(10) 0.0005(10)
C7 0.0431(15) 0.0467(14) 0.0424(14) -0.0142(12) -0.0081(12) 0.0075(11)
C8 0.0415(14) 0.0440(14) 0.0444(15) -0.0138(12) -0.0064(12) 0.0063(11)
C9 0.060(2) 0.0592(19) 0.089(3) 0.0194(18) 0.0161(19) 0.0201(15)
C10 0.067(2) 0.071(2) 0.091(3) 0.018(2) 0.004(2) 0.0317(18)
C11 0.0501(18) 0.0668(19) 0.0624(19) -0.0254(17) -0.0137(16) 0.0216(15)
C12 0.0501(18) 0.110(3) 0.0432(16) -0.0214(18) 0.0053(15) 0.0159(18)
C13 0.0566(18) 0.091(2) 0.0317(14) -0.0083(15) -0.0031(14) 0.0205(17)
C14 0.0262(11) 0.0465(12) 0.0157(10) 0.0059(9) 0.0025(8) -0.0027(9)
C15 0.0329(13) 0.0621(16) 0.0223(11) -0.0016(11) 0.0071(10) -0.0039(11)
C16 0.0424(15) 0.094(2) 0.0179(11) -0.0040(13) 0.0028(11) -0.0188(15)
C17 0.0378(14) 0.093(2) 0.0226(12) 0.0179(13) -0.0092(11) -0.0070(15)
C18 0.0483(17) 0.0698(19) 0.0414(15) 0.0149(14) -0.0154(13) 0.0087(14)
C19 0.0426(15) 0.0577(15) 0.0278(12) 0.0014(12) -0.0097(11) 0.0103(12)
C20 0.0233(10) 0.0443(12) 0.0214(10) 0.0088(10) -0.0027(8) 0.0030(9)
C21 0.0294(12) 0.0553(15) 0.0320(12) 0.0072(11) 0.0050(10) -0.0013(11)
C22 0.0334(13) 0.0632(17) 0.0500(17) 0.0139(14) 0.0014(12) -0.0116(12)
C23 0.0425(15) 0.0552(16) 0.0537(17) 0.0065(14) -0.0151(13) -0.0092(13)
C24 0.0472(15) 0.0545(15) 0.0343(13) -0.0054(12) -0.0102(12) -0.0006(12)
C25 0.0305(12) 0.0548(15) 0.0233(11) 0.0035(10) -0.0007(9) -0.0007(10)

loop_
_atom_type_symbol
_atom_type_description
_atom_type_scat_dispersion_real
_atom_type_scat_dispersion_imag
_atom_type_scat_source
C C 0.0150 0.0070 'International Tables Vol C Tables 4.2.6.8 and 6.1.1.4'
H H 0.0000 0.0000 'International Tables Vol C Tables 4.2.6.8 and 6.1.1.4'
N N 0.0250 0.0140 'International Tables Vol C Tables 4.2.6.8 and 6.1.1.4'
O O 0.0410 0.0250 'International Tables Vol C Tables 4.2.6.8 and 6.1.1.4'

loop_
_geom_angle_atom_site_label_1
_geom_angle_atom_site_label_2
_geom_angle_atom_site_label_3
_geom_angle
C6 O4 C7 116.1(2)
C1 N1 H1 119.2
C2 N1 H1 119.1
C2 N1 C1 121.70(17)
C3 N2 C4 116.63(19)
C5 N2 C3 121.60(19)
C5 N2 C4 118.3(2)
N4 N3 C5 111.90(19)
N3 N4 C6 110.5(2)
N1 C1 H1A 107.9
N1 C1 C14 108.77(17)
N1 C1 C20 111.84(18)
C14 C1 H1A 107.9
C14 C1 C20 112.28(19)
C20 C1 H1A 107.9
O1 C2 N1 124.50(19)
O1 C2 C3 119.10(18)
N1 C2 C3 116.40(18)
N2 C3 C2 110.13(17)
N2 C3 H3A 109.6
N2 C3 H3B 109.6
C2 C3 H3A 109.6
C2 C3 H3B 109.6
H3A C3 H3B 108.1
N2 C4 H4A 109.5
N2 C4 H4B 109.5
N2 C4 H4C 109.5
H4A C4 H4B 109.5
H4A C4 H4C 109.5
H4B C4 H4C 109.5
O2 C5 N2 126.5(2)
O2 C5 N3 120.1(2)
N2 C5 N3 112.99(19)
O3 C6 O4 128.5(3)
O3 C6 N4 121.2(2)
O4 C6 N4 110.2(2)
O4 C7 H7A 109.5
O4 C7 H7B 109.5
O4 C7 C8 110.8(2)
H7A C7 H7B 108.1
C8 C7 H7A 109.5
C8 C7 H7B 109.5
C9 C8 C7 120.9(3)
C13 C8 C7 120.2(3)
C13 C8 C9 118.9(3)
C8 C9 H9 119.9
C10 C9 C8 120.3(3)
C10 C9 H9 119.9
C9 C10 H10 119.9
C11 C10 C9 120.3(3)
C11 C10 H10 119.9
C10 C11 H11 120.0
C12 C11 C10 120.0(3)
C12 C11 H11 120.0
C11 C12 H12 120.1
C11 C12 C13 119.8(3)
C13 C12 H12 120.1
C8 C13 C12 120.7(3)
C8 C13 H13 119.7
C12 C13 H13 119.7
C15 C14 C1 120.3(2)
C19 C14 C1 120.7(2)
C19 C14 C15 119.0(2)
C14 C15 H15 120.0
C14 C15 C16 120.1(3)
C16 C15 H15 120.0
C15 C16 H16 119.8
C17 C16 C15 120.4(3)
C17 C16 H16 119.8
C16 C17 H17 120.1
C16 C17 C18 119.8(2)
C18 C17 H17 120.1
C17 C18 H18 119.9
C17 C18 C19 120.2(3)
C19 C18 H18 119.9
C14 C19 C18 120.4(3)
C14 C19 H19 119.8
C18 C19 H19 119.8
C21 C20 C1 118.7(2)
C25 C20 C1 122.8(2)
C25 C20 C21 118.4(2)
C20 C21 H21 119.8
C22 C21 C20 120.4(3)
C22 C21 H21 119.8
C21 C22 H22 119.7
C23 C22 C21 120.6(3)
C23 C22 H22 119.7
C22 C23 H23 120.2
C22 C23 C24 119.6(3)
C24 C23 H23 120.2
C23 C24 H24 119.9
C23 C24 C25 120.3(3)
C25 C24 H24 119.9
C20 C25 H25 119.6
C24 C25 C20 120.8(2)
C24 C25 H25 119.6

loop_
_geom_bond_atom_site_label_1
_geom_bond_atom_site_label_2
_geom_bond_distance
O1 C2 1.232(2)
O2 C5 1.212(3)
O3 C6 1.194(3)
O4 C6 1.310(3)
O4 C7 1.477(3)
N1 H1 0.8800
N1 C1 1.469(3)
N1 C2 1.324(3)
N2 C3 1.453(3)
N2 C4 1.456(3)
N2 C5 1.340(3)
N3 N4 1.236(3)
N3 C5 1.464(3)
N4 C6 1.447(3)
C1 H1A 1.0000
C1 C14 1.519(3)
C1 C20 1.524(3)
C2 C3 1.528(3)
C3 H3A 0.9900
C3 H3B 0.9900
C4 H4A 0.9800
C4 H4B 0.9800
C4 H4C 0.9800
C7 H7A 0.9900
C7 H7B 0.9900
C7 C8 1.497(4)
C8 C9 1.390(5)
C8 C13 1.367(4)
C9 H9 0.9500
C9 C10 1.386(5)
C10 H10 0.9500
C10 C11 1.369(5)
C11 H11 0.9500
C11 C12 1.368(5)
C12 H12 0.9500
C12 C13 1.399(5)
C13 H13 0.9500
C14 C15 1.388(3)
C14 C19 1.386(4)
C15 H15 0.9500
C15 C16 1.398(4)
C16 H16 0.9500
C16 C17 1.363(5)
C17 H17 0.9500
C17 C18 1.383(5)
C18 H18 0.9500
C18 C19 1.387(4)
C19 H19 0.9500
C20 C21 1.397(3)
C20 C25 1.388(3)
C21 H21 0.9500
C21 C22 1.387(4)
C22 H22 0.9500
C22 C23 1.377(4)
C23 H23 0.9500
C23 C24 1.378(4)
C24 H24 0.9500
C24 C25 1.388(4)
C25 H25 0.9500

loop_
_geom_hbond_atom_site_label_D
_geom_hbond_atom_site_label_H
_geom_hbond_atom_site_label_A
_geom_hbond_distance_DH
_geom_hbond_distance_HA
_geom_hbond_distance_DA
_geom_hbond_angle_DHA
_geom_hbond_site_symmetry_A
N1 H1 O1 0.88 1.97 2.819(2) 162.3 3

loop_
_geom_torsion_atom_site_label_1
_geom_torsion_atom_site_label_2
_geom_torsion_atom_site_label_3
_geom_torsion_atom_site_label_4
_geom_torsion
O1 C2 C3 N2 -40.3(3)
O4 C7 C8 C9 -88.3(3)
O4 C7 C8 C13 90.2(3)
N1 C1 C14 C15 103.3(2)
N1 C1 C14 C19 -75.3(3)
N1 C1 C20 C21 -153.4(2)
N1 C1 C20 C25 29.7(3)
N1 C2 C3 N2 139.6(2)
N3 N4 C6 O3 73.1(3)
N3 N4 C6 O4 -110.7(2)
N4 N3 C5 O2 52.8(3)
N4 N3 C5 N2 -133.9(2)
C1 N1 C2 O1 -0.3(3)
C1 N1 C2 C3 179.75(19)
C1 C14 C15 C16 180.0(2)
C1 C14 C19 C18 179.9(2)
C1 C20 C21 C22 -177.4(2)
C1 C20 C25 C24 176.3(2)
C2 N1 C1 C14 -155.08(19)
C2 N1 C1 C20 80.3(3)
C3 N2 C5 O2 -168.1(2)
C3 N2 C5 N3 19.2(3)
C4 N2 C3 C2 -78.9(2)
C4 N2 C5 O2 -9.8(3)
C4 N2 C5 N3 177.50(19)
C5 N2 C3 C2 79.8(3)
C5 N3 N4 C6 -172.90(18)
C6 O4 C7 C8 85.5(3)
C7 O4 C6 O3 -0.3(4)
C7 O4 C6 N4 -176.07(18)
C7 C8 C9 C10 177.1(3)
C7 C8 C13 C12 -178.3(3)
C8 C9 C10 C11 1.6(6)
C9 C8 C13 C12 0.1(5)
C9 C10 C11 C12 -0.5(6)
C10 C11 C12 C13 -0.7(5)
C11 C12 C13 C8 0.9(5)
C13 C8 C9 C10 -1.4(6)
C14 C1 C20 C21 84.0(2)
C14 C1 C20 C25 -92.9(2)
C14 C15 C16 C17 0.1(4)
C15 C14 C19 C18 1.3(4)
C15 C16 C17 C18 1.3(4)
C16 C17 C18 C19 -1.4(5)
C17 C18 C19 C14 0.1(5)
C19 C14 C15 C16 -1.4(4)
C20 C1 C14 C15 -132.4(2)
C20 C1 C14 C19 49.0(3)
C20 C21 C22 C23 0.7(4)
C21 C20 C25 C24 -0.5(3)
C21 C22 C23 C24 -0.1(4)
C22 C23 C24 C25 -0.9(4)
C23 C24 C25 C20 1.1(4)
C25 C20 C21 C22 -0.4(3)
